data_4035058
loop_
_publ_author_name
'Osipyan, Angelina'
'Sapegin, Alexander'
'Novikov, Alexander S.'
'Krasavin, Mikhail'

_publ_section_title
;
 Rare Medium-Sized Rings Prepared via Hydrolytic Imidazoline Ring
 Expansion (HIRE).
;
_journal_issue 17
_journal_name_full 'The Journal of organic chemistry'
_journal_page_first 9707
_journal_page_last 9717
_journal_paper_doi 10.1021/acs.joc.8b01210
_journal_volume 83
_journal_year 2018
_chemical_formula_moiety 'C22 H19 N2.98 O4 S'
_chemical_formula_sum 'C22 H19 N3 O4 S'
_chemical_formula_weight 421.46
_space_group_crystal_system monoclinic
_space_group_IT_number 14
_space_group_name_Hall '-P 2ybc'
_space_group_name_H-M_alt 'P 1 21/c 1'
_atom_sites_solution_hydrogens geom
_atom_sites_solution_primary dual
_audit_creation_date 2018-04-21
_audit_creation_method
;
Olex2 1.2
(compiled 2017.03.28 svn.r3405 for OlexSys, GUI svn.r5337)
;
_cell_angle_alpha 90
_cell_angle_beta 105.541(4)
_cell_angle_gamma 90
_cell_formula_units_Z 4
_cell_length_a 15.4369(6)
_cell_length_b 8.5736(3)
_cell_length_c 14.8908(5)
_cell_measurement_reflns_used 3144
_cell_measurement_temperature 100.01(10)
_cell_measurement_theta_max 30.7060
_cell_measurement_theta_min 3.2410
_cell_volume 1898.74(12)
_computing_cell_refinement
;
CrysAlisPro, Agilent Technologies,
Version 1.171.36.32 (release 02-08-2013 CrysAlis171 .NET)
(compiled Aug  2 2013,16:46:58)
;
_computing_data_collection
;
CrysAlisPro, Agilent Technologies,
Version 1.171.36.32 (release 02-08-2013 CrysAlis171 .NET)
(compiled Aug  2 2013,16:46:58)
;
_computing_data_reduction
;
CrysAlisPro, Agilent Technologies,
Version 1.171.36.32 (release 02-08-2013 CrysAlis171 .NET)
(compiled Aug  2 2013,16:46:58)
;
_computing_molecular_graphics 'Olex2 (Dolomanov et al., 2009)'
_computing_publication_material 'Olex2 (Dolomanov et al., 2009)'
_computing_structure_refinement 'ShelXL (Sheldrick, 2015)'
_computing_structure_solution 'ShelXT (Sheldrick, 2015)'
_diffrn_ambient_temperature 100.01(10)
_diffrn_detector_area_resol_mean 16.2096
_diffrn_measured_fraction_theta_full 0.999
_diffrn_measured_fraction_theta_max 0.999
_diffrn_measurement_details
;
#__ type_ start__ end____ width___ exp.time_
  1 omega  -63.00  -37.00   1.0000   12.3100
omega____ theta____ kappa____ phi______ frames
    -      -22.4241 -178.0000 -120.0000 26

#__ type_ start__ end____ width___ exp.time_
  2 omega    1.00   88.00   1.0000   12.3100
omega____ theta____ kappa____ phi______ frames
    -       23.3616   38.0000  -60.0000 87

#__ type_ start__ end____ width___ exp.time_
  3 omega   45.00   82.00   1.0000   12.3100
omega____ theta____ kappa____ phi______ frames
    -       23.3616 -142.0000 -139.0000 37

#__ type_ start__ end____ width___ exp.time_
  4 omega    2.00   96.00   1.0000   12.3100
omega____ theta____ kappa____ phi______ frames
    -       23.3616   38.0000 -150.0000 94

#__ type_ start__ end____ width___ exp.time_
  5 omega  -81.00  -56.00   1.0000   12.3100
omega____ theta____ kappa____ phi______ frames
    -      -22.4241 -178.0000   60.0000 25
;
_diffrn_measurement_device_type 'Xcalibur, Eos'
_diffrn_measurement_method '\w scans'
_diffrn_orient_matrix_UB_11 0.0177734000
_diffrn_orient_matrix_UB_12 0.0154035000
_diffrn_orient_matrix_UB_13 -0.0383544000
_diffrn_orient_matrix_UB_21 0.0442072000
_diffrn_orient_matrix_UB_22 -0.0105608000
_diffrn_orient_matrix_UB_23 0.0291497000
_diffrn_orient_matrix_UB_31 -0.0023697000
_diffrn_orient_matrix_UB_32 -0.0805753000
_diffrn_orient_matrix_UB_33 -0.0111472000
_diffrn_radiation_monochromator graphite
_diffrn_radiation_type MoK\a
_diffrn_radiation_wavelength 0.71073
_diffrn_reflns_av_R_equivalents 0.0270
_diffrn_reflns_av_unetI/netI 0.0387
_diffrn_reflns_Laue_measured_fraction_full 0.999
_diffrn_reflns_Laue_measured_fraction_max 0.999
_diffrn_reflns_limit_h_max 20
_diffrn_reflns_limit_h_min -14
_diffrn_reflns_limit_k_max 11
_diffrn_reflns_limit_k_min -11
_diffrn_reflns_limit_l_max 16
_diffrn_reflns_limit_l_min -19
_diffrn_reflns_number 10617
_diffrn_reflns_point_group_measured_fraction_full 0.999
_diffrn_reflns_point_group_measured_fraction_max 0.999
_diffrn_reflns_theta_full 25.242
_diffrn_reflns_theta_max 28.492
_diffrn_reflns_theta_min 2.739
_diffrn_source 'Enhance (Mo) X-ray Source'
_exptl_absorpt_coefficient_mu 0.208
_exptl_absorpt_correction_T_max 1.00000
_exptl_absorpt_correction_T_min 0.99385
_exptl_absorpt_correction_type multi-scan
_exptl_absorpt_process_details
;
CrysAlisPro, Agilent Technologies,
Version 1.171.36.32 (release 02-08-2013 CrysAlis171 .NET)
(compiled Aug  2 2013,16:46:58)
Empirical absorption correction using spherical harmonics,
 implemented in SCALE3 ABSPACK scaling algorithm.
;
_exptl_crystal_colour
;
;
_exptl_crystal_density_diffrn 1.474
_exptl_crystal_description
;
;
_exptl_crystal_F_000 880
_refine_diff_density_max 0.402
_refine_diff_density_min -0.366
_refine_diff_density_rms 0.056
_refine_ls_extinction_method none
_refine_ls_goodness_of_fit_ref 1.026
_refine_ls_hydrogen_treatment constr
_refine_ls_matrix_type full
_refine_ls_number_parameters 272
_refine_ls_number_reflns 4805
_refine_ls_number_restraints 0
_refine_ls_restrained_S_all 1.026
_refine_ls_R_factor_all 0.0497
_refine_ls_R_factor_gt 0.0392
_refine_ls_shift/su_max 0.001
_refine_ls_shift/su_mean 0.000
_refine_ls_structure_factor_coef Fsqd
_refine_ls_weighting_details 'w=1/[\s^2^(Fo^2^)+(0.0400P)^2^+0.9630P] where P=(Fo^2^+2Fc^2^)/3'
_refine_ls_weighting_scheme calc
_refine_ls_wR_factor_gt 0.0916
_refine_ls_wR_factor_ref 0.0980
_reflns_Friedel_coverage 0.000
_reflns_number_gt 4016
_reflns_number_total 4805
_reflns_threshold_expression 'I > 2\s(I)'
_cod_data_source_file jo8b01210_si_004.cif
_cod_data_source_block 1103-428-7359_sav-965
_cod_database_code 4035058
_shelx_shelxl_version_number 2016/6
_chemical_oxdiff_formula 'C22 H19 N3 O4 S'
_shelx_space_group_comment
;
The symmetry employed for this shelxl refinement is uniquely defined
by the following loop, which should always be used as a source of
symmetry information in preference to the above space-group names.
They are only intended as comments.
;
_reflns_odcompleteness_completeness 99.86
_reflns_odcompleteness_iscentric 1
_reflns_odcompleteness_theta 28.51
_olex2_refinement_description
;
1. Fixed Uiso
 At 1.2 times of:
  All C(H) groups, All C(H,H) groups, All N(H) groups
2.a Secondary CH2 refined with riding coordinates:
 C15(H15A,H15B), C16(H16A,H16B), C7(H7A,H7B)
2.b Aromatic/amide H refined with riding coordinates:
 N2(H2), C21(H21), C18(H18), C19(H19), C1(H1), C13(H13), C11(H11), C10(H10),
 C3(H3), C5(H5), C12(H12), C4(H4), C2(H2A)
;
_olex2_submission_special_instructions 'No special instructions were received'

loop_
_space_group_symop_operation_xyz
'x, y, z'
'-x, y+1/2, -z+1/2'
'-x, -y, -z'
'x, -y-1/2, z-1/2'

loop_
_atom_site_label
_atom_site_type_symbol
_atom_site_fract_x
_atom_site_fract_y
_atom_site_fract_z
_atom_site_U_iso_or_equiv
_atom_site_adp_type
_atom_site_occupancy
_atom_site_site_symmetry_order
_atom_site_calc_flag
_atom_site_refinement_flags_posn
S1 S 0.66621(2) 0.15937(4) 0.40249(2) 0.01320(9) Uani 1 1 d .
O2 O 0.66041(7) -0.01417(12) 0.40388(8) 0.0197(2) Uani 1 1 d .
O3 O 0.53665(7) -0.08505(13) 0.66281(8) 0.0215(2) Uani 1 1 d .
O1 O 0.76353(8) 0.37477(13) 0.26315(8) 0.0235(3) Uani 1 1 d .
O4 O 0.52227(9) 0.10028(15) 0.75663(8) 0.0279(3) Uani 1 1 d .
N3 N 0.53972(9) 0.05361(16) 0.68507(9) 0.0169(4) Uani 0.977(6) 1 d .
N2 N 0.64142(9) 0.48517(14) 0.45132(9) 0.0155(3) Uani 1 1 d .
H2 H 0.632575 0.452052 0.395072 0.019 Uiso 1 1 calc R
N1 N 0.76897(9) 0.58214(14) 0.35928(9) 0.0157(3) Uani 1 1 d .
C21 C 0.59532(9) 0.11444(17) 0.55045(10) 0.0144(3) Uani 1 1 d .
H21 H 0.596132 0.008656 0.536870 0.017 Uiso 1 1 calc R
C22 C 0.62249(9) 0.22427(16) 0.49639(10) 0.0126(3) Uani 1 1 d .
C9 C 0.82673(10) 0.32645(17) 0.42385(10) 0.0146(3) Uani 1 1 d .
C18 C 0.59185(10) 0.43339(17) 0.59189(10) 0.0160(3) Uani 1 1 d .
H18 H 0.591429 0.538870 0.606330 0.019 Uiso 1 1 calc R
C19 C 0.56617(10) 0.32433(18) 0.64789(10) 0.0164(3) Uani 1 1 d .
H19 H 0.548608 0.356065 0.700096 0.020 Uiso 1 1 calc R
C8 C 0.78159(10) 0.42965(17) 0.34198(11) 0.0158(3) Uani 1 1 d .
C20 C 0.56667(10) 0.16664(18) 0.62588(10) 0.0153(3) Uani 1 1 d .
C14 C 0.78322(10) 0.20519(16) 0.45620(10) 0.0139(3) Uani 1 1 d .
C6 C 0.80109(10) 0.78235(18) 0.25152(10) 0.0152(3) Uani 1 1 d .
C1 C 0.87076(10) 0.71028(18) 0.22409(11) 0.0178(3) Uani 1 1 d .
H1 H 0.875219 0.602081 0.225275 0.021 Uiso 1 1 calc R
C13 C 0.83054(10) 0.10517(18) 0.52586(11) 0.0183(3) Uani 1 1 d .
H13 H 0.800367 0.026179 0.547876 0.022 Uiso 1 1 calc R
C17 C 0.61861(10) 0.38569(17) 0.51324(10) 0.0134(3) Uani 1 1 d .
C11 C 0.96682(11) 0.24182(19) 0.52992(12) 0.0209(3) Uani 1 1 d .
H11 H 1.028609 0.253648 0.553842 0.025 Uiso 1 1 calc R
C10 C 0.91931(10) 0.34325(18) 0.46171(11) 0.0181(3) Uani 1 1 d .
H10 H 0.949571 0.423516 0.440937 0.022 Uiso 1 1 calc R
C15 C 0.77198(11) 0.64407(17) 0.45168(11) 0.0170(3) Uani 1 1 d .
H15A H 0.793721 0.750703 0.456192 0.020 Uiso 1 1 calc R
H15B H 0.813838 0.582924 0.498741 0.020 Uiso 1 1 calc R
C3 C 0.92653(11) 0.96012(19) 0.19193(11) 0.0206(3) Uani 1 1 d .
H3 H 0.968435 1.019325 0.172154 0.025 Uiso 1 1 calc R
C5 C 0.79502(11) 0.94425(18) 0.24842(11) 0.0188(3) Uani 1 1 d .
H5 H 0.748883 0.993694 0.266704 0.023 Uiso 1 1 calc R
C12 C 0.92245(11) 0.12304(19) 0.56245(12) 0.0218(3) Uani 1 1 d .
H12 H 0.954172 0.055679 0.608576 0.026 Uiso 1 1 calc R
C16 C 0.67888(11) 0.64029(17) 0.47068(11) 0.0180(3) Uani 1 1 d .
H16A H 0.684329 0.667249 0.535226 0.022 Uiso 1 1 calc R
H16B H 0.639492 0.715752 0.431309 0.022 Uiso 1 1 calc R
C4 C 0.85728(11) 1.03289(18) 0.21823(11) 0.0216(3) Uani 1 1 d .
H4 H 0.852310 1.141001 0.215749 0.026 Uiso 1 1 calc R
C7 C 0.73067(10) 0.68598(18) 0.27956(11) 0.0181(3) Uani 1 1 d .
H7A H 0.687495 0.755383 0.295624 0.022 Uiso 1 1 calc R
H7B H 0.698735 0.623423 0.226772 0.022 Uiso 1 1 calc R
C2 C 0.93356(11) 0.79856(19) 0.19502(11) 0.0202(3) Uani 1 1 d .
H2A H 0.980331 0.749618 0.177605 0.024 Uiso 1 1 calc R

loop_
_atom_site_aniso_label
_atom_site_aniso_U_11
_atom_site_aniso_U_22
_atom_site_aniso_U_33
_atom_site_aniso_U_23
_atom_site_aniso_U_13
_atom_site_aniso_U_12
S1 0.01376(18) 0.01130(17) 0.01595(17) -0.00191(13) 0.00641(13) -0.00131(13)
O2 0.0206(6) 0.0126(5) 0.0283(6) -0.0043(4) 0.0104(5) -0.0016(4)
O3 0.0186(6) 0.0186(5) 0.0274(6) 0.0065(5) 0.0065(5) -0.0014(4)
O1 0.0314(7) 0.0210(6) 0.0182(6) -0.0021(5) 0.0072(5) -0.0027(5)
O4 0.0351(7) 0.0352(7) 0.0163(6) -0.0002(5) 0.0116(5) -0.0112(6)
N3 0.0130(7) 0.0229(8) 0.0144(7) 0.0029(5) 0.0029(5) -0.0037(5)
N2 0.0224(7) 0.0119(6) 0.0145(6) -0.0012(5) 0.0088(5) -0.0018(5)
N1 0.0174(6) 0.0139(6) 0.0174(6) 0.0019(5) 0.0074(5) -0.0004(5)
C21 0.0121(7) 0.0135(6) 0.0166(7) 0.0012(6) 0.0018(5) -0.0008(5)
C22 0.0113(7) 0.0137(6) 0.0134(6) -0.0003(5) 0.0046(5) 0.0006(5)
C9 0.0163(7) 0.0126(6) 0.0165(7) -0.0029(6) 0.0074(6) -0.0013(5)
C18 0.0158(7) 0.0156(7) 0.0171(7) -0.0029(6) 0.0052(6) 0.0001(6)
C19 0.0137(7) 0.0232(7) 0.0130(7) -0.0012(6) 0.0049(5) 0.0002(6)
C8 0.0152(7) 0.0160(7) 0.0179(7) 0.0007(6) 0.0075(6) -0.0035(6)
C20 0.0126(7) 0.0187(7) 0.0140(7) 0.0035(6) 0.0023(5) -0.0023(6)
C14 0.0133(7) 0.0128(6) 0.0169(7) -0.0023(6) 0.0061(6) 0.0001(5)
C6 0.0149(7) 0.0173(7) 0.0132(7) 0.0024(6) 0.0035(6) -0.0005(6)
C1 0.0194(8) 0.0137(7) 0.0213(8) 0.0023(6) 0.0071(6) 0.0007(6)
C13 0.0194(8) 0.0150(7) 0.0217(8) 0.0016(6) 0.0076(6) 0.0002(6)
C17 0.0119(7) 0.0131(6) 0.0155(7) 0.0007(5) 0.0043(5) 0.0005(5)
C11 0.0141(7) 0.0227(8) 0.0253(8) -0.0057(7) 0.0040(6) -0.0001(6)
C10 0.0172(7) 0.0171(7) 0.0217(7) -0.0038(6) 0.0084(6) -0.0050(6)
C15 0.0201(7) 0.0119(6) 0.0194(7) -0.0017(6) 0.0060(6) -0.0027(6)
C3 0.0228(8) 0.0202(7) 0.0201(8) 0.0043(6) 0.0082(6) -0.0058(6)
C5 0.0209(8) 0.0181(7) 0.0190(7) 0.0004(6) 0.0080(6) 0.0041(6)
C12 0.0193(8) 0.0209(8) 0.0233(8) 0.0017(6) 0.0024(6) 0.0044(6)
C16 0.0249(8) 0.0104(6) 0.0225(8) -0.0011(6) 0.0127(6) -0.0005(6)
C4 0.0279(9) 0.0141(7) 0.0235(8) 0.0007(6) 0.0081(7) -0.0004(6)
C7 0.0141(7) 0.0197(7) 0.0213(7) 0.0060(6) 0.0063(6) 0.0000(6)
C2 0.0195(8) 0.0223(8) 0.0219(8) 0.0025(6) 0.0109(6) 0.0020(6)

loop_
_atom_type_symbol
_atom_type_description
_atom_type_scat_dispersion_real
_atom_type_scat_dispersion_imag
_atom_type_scat_source
C C 0.0033 0.0016 'International Tables Vol C Tables 4.2.6.8 and 6.1.1.4'
H H 0.0000 0.0000 'International Tables Vol C Tables 4.2.6.8 and 6.1.1.4'
N N 0.0061 0.0033 'International Tables Vol C Tables 4.2.6.8 and 6.1.1.4'
O O 0.0106 0.0060 'International Tables Vol C Tables 4.2.6.8 and 6.1.1.4'
S S 0.1246 0.1234 'International Tables Vol C Tables 4.2.6.8 and 6.1.1.4'

loop_
_geom_angle_atom_site_label_1
_geom_angle_atom_site_label_2
_geom_angle_atom_site_label_3
_geom_angle
O2 S1 C22 105.18(6)
O2 S1 C14 105.46(7)
C22 S1 C14 97.31(7)
O3 N3 O4 122.94(13)
O3 N3 C20 118.70(13)
O4 N3 C20 118.35(13)
C17 N2 H2 116.6
C17 N2 C16 126.80(13)
C16 N2 H2 116.6
C8 N1 C15 123.92(12)
C8 N1 C7 118.41(13)
C15 N1 C7 116.26(12)
C22 C21 H21 121.1
C22 C21 C20 117.81(13)
C20 C21 H21 121.1
C21 C22 S1 118.73(11)
C21 C22 C17 122.24(13)
C17 C22 S1 119.02(11)
C14 C9 C8 123.62(13)
C14 C9 C10 118.29(14)
C10 C9 C8 117.69(13)
C19 C18 H18 119.9
C19 C18 C17 120.23(14)
C17 C18 H18 119.9
C18 C19 H19 120.1
C18 C19 C20 119.70(14)
C20 C19 H19 120.1
O1 C8 N1 123.00(14)
O1 C8 C9 118.93(13)
N1 C8 C9 117.91(13)
C21 C20 N3 118.96(13)
C21 C20 C19 121.82(14)
C19 C20 N3 119.18(13)
C9 C14 S1 121.71(11)
C9 C14 C13 120.82(14)
C13 C14 S1 117.21(11)
C1 C6 C7 120.51(14)
C5 C6 C1 118.91(14)
C5 C6 C7 120.51(14)
C6 C1 H1 119.7
C2 C1 C6 120.55(14)
C2 C1 H1 119.7
C14 C13 H13 119.9
C12 C13 C14 120.16(14)
C12 C13 H13 119.9
N2 C17 C22 117.41(13)
N2 C17 C18 124.52(13)
C18 C17 C22 118.07(13)
C10 C11 H11 119.9
C12 C11 H11 119.9
C12 C11 C10 120.18(15)
C9 C10 H10 119.5
C11 C10 C9 120.92(14)
C11 C10 H10 119.5
N1 C15 H15A 109.3
N1 C15 H15B 109.3
N1 C15 C16 111.69(12)
H15A C15 H15B 107.9
C16 C15 H15A 109.3
C16 C15 H15B 109.3
C4 C3 H3 120.0
C4 C3 C2 120.02(15)
C2 C3 H3 120.0
C6 C5 H5 119.7
C4 C5 C6 120.63(15)
C4 C5 H5 119.7
C13 C12 H12 120.2
C11 C12 C13 119.61(15)
C11 C12 H12 120.2
N2 C16 C15 109.01(12)
N2 C16 H16A 109.9
N2 C16 H16B 109.9
C15 C16 H16A 109.9
C15 C16 H16B 109.9
H16A C16 H16B 108.3
C3 C4 C5 119.93(15)
C3 C4 H4 120.0
C5 C4 H4 120.0
N1 C7 C6 112.93(12)
N1 C7 H7A 109.0
N1 C7 H7B 109.0
C6 C7 H7A 109.0
C6 C7 H7B 109.0
H7A C7 H7B 107.8
C1 C2 C3 119.96(15)
C1 C2 H2A 120.0
C3 C2 H2A 120.0

loop_
_geom_bond_atom_site_label_1
_geom_bond_atom_site_label_2
_geom_bond_distance
S1 O2 1.4910(11)
S1 C22 1.7960(14)
S1 C14 1.8118(15)
O3 N3 1.2317(17)
O1 C8 1.2254(19)
O4 N3 1.2338(17)
N3 C20 1.4440(19)
N2 H2 0.8600
N2 C17 1.3695(19)
N2 C16 1.4481(18)
N1 C8 1.3567(19)
N1 C15 1.4639(19)
N1 C7 1.4749(19)
C21 H21 0.9300
C21 C22 1.375(2)
C21 C20 1.387(2)
C22 C17 1.4107(19)
C9 C8 1.516(2)
C9 C14 1.392(2)
C9 C10 1.396(2)
C18 H18 0.9300
C18 C19 1.380(2)
C18 C17 1.403(2)
C19 H19 0.9300
C19 C20 1.392(2)
C14 C13 1.392(2)
C6 C1 1.393(2)
C6 C5 1.391(2)
C6 C7 1.511(2)
C1 H1 0.9300
C1 C2 1.387(2)
C13 H13 0.9300
C13 C12 1.385(2)
C11 H11 0.9300
C11 C10 1.388(2)
C11 C12 1.385(2)
C10 H10 0.9300
C15 H15A 0.9700
C15 H15B 0.9700
C15 C16 1.538(2)
C3 H3 0.9300
C3 C4 1.382(2)
C3 C2 1.389(2)
C5 H5 0.9300
C5 C4 1.391(2)
C12 H12 0.9300
C16 H16A 0.9700
C16 H16B 0.9700
C4 H4 0.9300
C7 H7A 0.9700
C7 H7B 0.9700
C2 H2A 0.9300
